data_2228170
loop_
_publ_author_name
'Tian, Xiao'
'Xie, Yong-Sheng'
'Zuo, Hua'

_publ_section_title
;
 4-(<i>p</i>-Tolylamino)benzaldehyde
;
_journal_coeditor_code ZL2311
_journal_issue 11
_journal_name_full 'Acta Crystallographica Section E'
_journal_page_first o2828
_journal_paper_doi 10.1107/S1600536810040389
_journal_volume 66
_journal_year 2010
_chemical_formula_iupac 'C14 H13 N O'
_chemical_formula_moiety 'C14 H13 N O'
_chemical_formula_sum 'C14 H13 N O'
_chemical_formula_weight 211.25
_chemical_name_systematic
;
4-(<i>p</i>-Tolylamino)benzaldehyde
;
_space_group_IT_number 19
_symmetry_cell_setting orthorhombic
_symmetry_space_group_name_Hall 'P 2ac 2ab'
_symmetry_space_group_name_H-M 'P 21 21 21'
_atom_sites_solution_hydrogens geom
_atom_sites_solution_primary direct
_atom_sites_solution_secondary difmap
_audit_creation_method SHELXL-97
_cell_angle_alpha 90.00
_cell_angle_beta 90.00
_cell_angle_gamma 90.00
_cell_formula_units_Z 4
_cell_length_a 5.8356(12)
_cell_length_b 8.2581(18)
_cell_length_c 24.137(5)
_cell_measurement_reflns_used 3865
_cell_measurement_temperature 298(2)
_cell_measurement_theta_max 27.04
_cell_measurement_theta_min 2.61
_cell_volume 1163.2(4)
_computing_cell_refinement 'SAINT (Bruker, 2004)'
_computing_data_collection 'SMART (Bruker, 2004)'
_computing_data_reduction 'SAINT (Bruker, 2004)'
_computing_molecular_graphics 'SHELXTL (Sheldrick, 2008)'
_computing_publication_material 'SHELXTL (Sheldrick, 2008)'
_computing_structure_refinement 'SHELXTL (Sheldrick, 2008)'
_computing_structure_solution 'SHELXTL (Sheldrick, 2008)'
_diffrn_ambient_temperature 298(2)
_diffrn_measured_fraction_theta_full 0.989
_diffrn_measured_fraction_theta_max 0.989
_diffrn_measurement_device_type 'Bruker SMART area-detector'
_diffrn_measurement_method 'phi and omega scans'
_diffrn_radiation_monochromator graphite
_diffrn_radiation_source 'fine-focus sealed tube'
_diffrn_radiation_type MoK\a
_diffrn_radiation_wavelength 0.71073
_diffrn_reflns_av_R_equivalents 0.0209
_diffrn_reflns_av_sigmaI/netI 0.0175
_diffrn_reflns_limit_h_max 7
_diffrn_reflns_limit_h_min -7
_diffrn_reflns_limit_k_max 7
_diffrn_reflns_limit_k_min -10
_diffrn_reflns_limit_l_max 24
_diffrn_reflns_limit_l_min -31
_diffrn_reflns_number 6780
_diffrn_reflns_theta_full 27.42
_diffrn_reflns_theta_max 27.42
_diffrn_reflns_theta_min 2.61
_exptl_absorpt_coefficient_mu 0.076
_exptl_absorpt_correction_type none
_exptl_absorpt_process_details none
_exptl_crystal_colour brown
_exptl_crystal_density_diffrn 1.206
_exptl_crystal_density_method 'not measured'
_exptl_crystal_description block
_exptl_crystal_F_000 448
_exptl_crystal_size_max 0.20
_exptl_crystal_size_mid 0.20
_exptl_crystal_size_min 0.10
_refine_diff_density_max 0.116
_refine_diff_density_min -0.162
_refine_ls_extinction_method none
_refine_ls_goodness_of_fit_ref 1.074
_refine_ls_hydrogen_treatment mixed
_refine_ls_matrix_type full
_refine_ls_number_parameters 153
_refine_ls_number_reflns 1555
_refine_ls_number_restraints 0
_refine_ls_restrained_S_all 1.074
_refine_ls_R_factor_all 0.0409
_refine_ls_R_factor_gt 0.0375
_refine_ls_shift/su_max 0.000
_refine_ls_shift/su_mean 0.000
_refine_ls_structure_factor_coef Fsqd
_refine_ls_weighting_details 'calc w=1/[\s^2^(Fo^2^)+(0.0662P)^2^+0.0847P] where P=(Fo^2^+2Fc^2^)/3'
_refine_ls_weighting_scheme calc
_refine_ls_wR_factor_gt 0.1062
_refine_ls_wR_factor_ref 0.1099
_reflns_number_gt 1414
_reflns_number_total 1555
_reflns_threshold_expression I>2sigma(I)
_cod_data_source_file zl2311.cif
_cod_data_source_block I
_cod_database_code 2228170
_cod_database_fobs_code 2228170

loop_
_symmetry_equiv_pos_as_xyz
'x, y, z'
'-x+1/2, -y, z+1/2'
'-x, y+1/2, -z+1/2'
'x+1/2, -y+1/2, -z'

loop_
_atom_site_type_symbol
_atom_site_label
_atom_site_fract_x
_atom_site_fract_y
_atom_site_fract_z
_atom_site_U_iso_or_equiv
_atom_site_adp_type
_atom_site_calc_flag
_atom_site_refinement_flags
_atom_site_occupancy
_atom_site_disorder_assembly
_atom_site_disorder_group
C C13 1.3763(3) 0.6409(2) 0.06501(7) 0.0509(4) Uani d . 1 . .
H H13 1.4615 0.5491 0.0564 0.061 Uiso calc R 1 . .
C C11 1.3240(3) 0.9306(2) 0.05882(6) 0.0506(4) Uani d . 1 . .
C C8 1.1747(3) 0.6263(2) 0.09648(6) 0.0490(4) Uani d . 1 . .
C C12 1.4480(3) 0.7908(2) 0.04698(6) 0.0502(4) Uani d . 1 . .
H H12 1.5823 0.7988 0.0264 0.060 Uiso calc R 1 . .
C C5 0.9454(3) 0.4459(2) 0.15636(7) 0.0537(4) Uani d . 1 . .
C C10 1.1209(3) 0.9158(2) 0.08968(7) 0.0536(4) Uani d . 1 . .
H H10 1.0348 1.0077 0.0976 0.064 Uiso calc R 1 . .
N N1 1.1016(3) 0.4765(2) 0.11257(7) 0.0638(5) Uani d . 1 . .
C C9 1.0479(3) 0.7677(2) 0.10832(7) 0.0530(4) Uani d . 1 . .
H H9 0.9137 0.7603 0.1289 0.064 Uiso calc R 1 . .
C C3 0.8304(3) 0.4783(2) 0.25130(7) 0.0588(5) Uani d . 1 . .
H H3 0.8561 0.5239 0.2860 0.071 Uiso calc R 1 . .
C C2 0.6412(3) 0.3791(2) 0.24364(8) 0.0568(4) Uani d . 1 . .
C C14 1.4066(4) 1.0868(2) 0.03930(8) 0.0650(5) Uani d . 1 . .
C C6 0.7577(4) 0.3455(3) 0.14822(9) 0.0667(5) Uani d . 1 . .
H H6 0.7321 0.2995 0.1136 0.080 Uiso calc R 1 . .
C C7 0.6087(4) 0.3136(3) 0.19139(9) 0.0682(5) Uani d . 1 . .
H H7 0.4834 0.2464 0.1852 0.082 Uiso calc R 1 . .
C C4 0.9812(3) 0.5110(2) 0.20869(8) 0.0587(5) Uani d . 1 . .
H H4 1.1076 0.5770 0.2151 0.070 Uiso calc R 1 . .
C C1 0.4755(4) 0.3446(3) 0.29038(9) 0.0733(6) Uani d . 1 . .
H H1A 0.5256 0.3995 0.3233 0.110 Uiso calc R 1 . .
H H1B 0.4702 0.2301 0.2972 0.110 Uiso calc R 1 . .
H H1C 0.3255 0.3823 0.2803 0.110 Uiso calc R 1 . .
O O2 1.3205(4) 1.21695(17) 0.04864(7) 0.0910(6) Uani d . 1 . .
H H1 1.162(5) 0.393(3) 0.0987(10) 0.076(7) Uiso d . 1 . .
H H14 1.551(5) 1.074(3) 0.0161(11) 0.087(7) Uiso d . 1 . .

loop_
_atom_site_aniso_label
_atom_site_aniso_U_11
_atom_site_aniso_U_22
_atom_site_aniso_U_33
_atom_site_aniso_U_12
_atom_site_aniso_U_13
_atom_site_aniso_U_23
C13 0.0529(9) 0.0508(9) 0.0490(8) 0.0106(8) 0.0053(7) -0.0020(7)
C11 0.0570(9) 0.0502(9) 0.0446(7) 0.0004(8) 0.0003(7) -0.0041(7)
C8 0.0523(8) 0.0529(8) 0.0419(7) 0.0040(8) 0.0004(7) 0.0004(7)
C12 0.0486(8) 0.0565(9) 0.0454(8) 0.0030(8) 0.0047(7) -0.0030(7)
C5 0.0563(9) 0.0489(8) 0.0558(9) 0.0009(9) 0.0032(8) 0.0065(7)
C10 0.0582(10) 0.0513(9) 0.0514(8) 0.0125(8) 0.0035(8) -0.0045(7)
N1 0.0748(11) 0.0499(8) 0.0666(10) 0.0029(9) 0.0189(9) 0.0005(7)
C9 0.0491(8) 0.0585(9) 0.0513(8) 0.0074(8) 0.0073(8) -0.0002(7)
C3 0.0582(9) 0.0669(11) 0.0514(9) -0.0040(9) -0.0042(8) 0.0070(8)
C2 0.0509(9) 0.0592(10) 0.0603(10) 0.0016(9) -0.0016(8) 0.0133(8)
C14 0.0802(14) 0.0515(10) 0.0634(10) -0.0061(11) 0.0099(11) -0.0073(8)
C6 0.0773(13) 0.0638(11) 0.0591(10) -0.0120(11) -0.0060(10) -0.0020(9)
C7 0.0612(11) 0.0691(12) 0.0744(11) -0.0182(11) -0.0038(10) 0.0073(10)
C4 0.0516(9) 0.0642(10) 0.0602(10) -0.0113(9) -0.0036(8) 0.0056(8)
C1 0.0611(11) 0.0859(14) 0.0727(12) -0.0038(12) 0.0070(10) 0.0197(11)
O2 0.1203(14) 0.0497(8) 0.1029(12) 0.0005(10) 0.0241(11) -0.0093(8)

loop_
_atom_type_symbol
_atom_type_description
_atom_type_scat_dispersion_real
_atom_type_scat_dispersion_imag
_atom_type_scat_source
C C 0.0033 0.0016 'International Tables Vol C Tables 4.2.6.8 and 6.1.1.4'
H H 0.0000 0.0000 'International Tables Vol C Tables 4.2.6.8 and 6.1.1.4'
N N 0.0061 0.0033 'International Tables Vol C Tables 4.2.6.8 and 6.1.1.4'
O O 0.0106 0.0060 'International Tables Vol C Tables 4.2.6.8 and 6.1.1.4'

loop_
_geom_angle_atom_site_label_1
_geom_angle_atom_site_label_2
_geom_angle_atom_site_label_3
_geom_angle_site_symmetry_1
_geom_angle_site_symmetry_3
_geom_angle
_geom_angle_publ_flag
C12 C13 C8 . . 120.13(16) ?
C12 C13 H13 . . 119.9 ?
C8 C13 H13 . . 119.9 ?
C12 C11 C10 . . 118.36(16) ?
C12 C11 C14 . . 119.75(17) ?
C10 C11 C14 . . 121.89(17) ?
N1 C8 C13 . . 119.53(16) ?
N1 C8 C9 . . 121.91(16) ?
C13 C8 C9 . . 118.50(16) ?
C13 C12 C11 . . 121.52(16) ?
C13 C12 H12 . . 119.2 ?
C11 C12 H12 . . 119.2 ?
C6 C5 C4 . . 118.60(16) ?
C6 C5 N1 . . 120.55(17) ?
C4 C5 N1 . . 120.81(17) ?
C9 C10 C11 . . 120.89(16) ?
C9 C10 H10 . . 119.6 ?
C11 C10 H10 . . 119.6 ?
C8 N1 C5 . . 125.06(16) ?
C8 N1 H1 . . 119.7(17) ?
C5 N1 H1 . . 114.8(17) ?
C10 C9 C8 . . 120.59(16) ?
C10 C9 H9 . . 119.7 ?
C8 C9 H9 . . 119.7 ?
C4 C3 C2 . . 121.58(17) ?
C4 C3 H3 . . 119.2 ?
C2 C3 H3 . . 119.2 ?
C7 C2 C3 . . 117.45(17) ?
C7 C2 C1 . . 121.18(18) ?
C3 C2 C1 . . 121.36(18) ?
O2 C14 C11 . . 126.2(2) ?
O2 C14 H14 . . 122.7(14) ?
C11 C14 H14 . . 111.1(14) ?
C7 C6 C5 . . 120.24(19) ?
C7 C6 H6 . . 119.9 ?
C5 C6 H6 . . 119.9 ?
C6 C7 C2 . . 121.70(19) ?
C6 C7 H7 . . 119.1 ?
C2 C7 H7 . . 119.1 ?
C3 C4 C5 . . 120.41(17) ?
C3 C4 H4 . . 119.8 ?
C5 C4 H4 . . 119.8 ?
C2 C1 H1A . . 109.5 ?
C2 C1 H1B . . 109.5 ?
H1A C1 H1B . . 109.5 ?
C2 C1 H1C . . 109.5 ?
H1A C1 H1C . . 109.5 ?
H1B C1 H1C . . 109.5 ?

loop_
_geom_bond_atom_site_label_1
_geom_bond_atom_site_label_2
_geom_bond_site_symmetry_2
_geom_bond_distance
_geom_bond_publ_flag
C13 C12 . 1.377(3) ?
C13 C8 . 1.406(3) ?
C13 H13 . 0.9300 ?
C11 C12 . 1.392(2) ?
C11 C10 . 1.405(3) ?
C11 C14 . 1.455(3) ?
C8 N1 . 1.365(2) ?
C8 C9 . 1.411(2) ?
C12 H12 . 0.9300 ?
C5 C6 . 1.388(3) ?
C5 C4 . 1.388(3) ?
C5 N1 . 1.419(2) ?
C10 C9 . 1.371(2) ?
C10 H10 . 0.9300 ?
N1 H1 . 0.84(2) ?
C9 H9 . 0.9300 ?
C3 C4 . 1.380(3) ?
C3 C2 . 1.387(3) ?
C3 H3 . 0.9300 ?
C2 C7 . 1.385(3) ?
C2 C1 . 1.513(3) ?
C14 O2 . 1.208(3) ?
C14 H14 . 1.02(3) ?
C6 C7 . 1.383(3) ?
C6 H6 . 0.9300 ?
C7 H7 . 0.9300 ?
C4 H4 . 0.9300 ?
C1 H1A . 0.9600 ?
C1 H1B . 0.9600 ?
C1 H1C . 0.9600 ?

loop_
_geom_hbond_atom_site_label_D
_geom_hbond_atom_site_label_H
_geom_hbond_atom_site_label_A
_geom_hbond_site_symmetry_A
_geom_hbond_distance_DH
_geom_hbond_distance_HA
_geom_hbond_distance_DA
_geom_hbond_angle_DHA
N1 H1 O2 1_545 0.84(3) 2.11(3) 2.934(2) 167(2)
C1 H1A Cg1 3_745 0.96 2.91 3.613(2) 131
C12 H12 Cg1 4_565 0.93 2.77 3.527(2) 140

loop_
_cod_related_entry_id
_cod_related_entry_database
_cod_related_entry_code
1 ChemSpider 30656326
